data_2240681
loop_
_publ_author_name
'Sivajeyanthi, Palaniyappan'
'Balasubramani, Kasthuri'
'Jeevaraj, Muthaiah'
'Thanigaimani, Kaliyaperumal'
'Khalib, Nuridayanti Che'
'Razak, Ibrahim Abdul'

_publ_section_title
;
 Crystal structure of 2,4-diamino-7-(hydroxymethyl)pteridin-1-ium nitrate
;
_journal_coeditor_code SU5127
_journal_issue 6
_journal_name_full 'Acta Crystallographica Section E'
_journal_page_first o376
_journal_page_last o377
_journal_paper_doi 10.1107/S2056989015008397
_journal_volume 71
_journal_year 2015
_chemical_formula_iupac 'C7 H9 N6 O +, N O3 -'
_chemical_formula_moiety 'C7 H9 N6 O +, N O3 -'
_chemical_formula_sum 'C7 H9 N7 O4'
_chemical_formula_weight 255.21
_chemical_name_systematic
;
2,4-Diamino-7-(hydroxymethyl)pteridin-1-ium nitrate
;
_space_group_IT_number 36
_symmetry_cell_setting orthorhombic
_symmetry_space_group_name_Hall 'C 2c -2'
_symmetry_space_group_name_H-M 'C m c 21'
_atom_sites_solution_hydrogens geom
_atom_sites_solution_primary direct
_atom_sites_solution_secondary difmap
_audit_creation_method SHELXL-97
_cell_angle_alpha 90.00
_cell_angle_beta 90.00
_cell_angle_gamma 90.00
_cell_formula_units_Z 4
_cell_length_a 6.4060(17)
_cell_length_b 14.960(6)
_cell_length_c 10.867(3)
_cell_measurement_reflns_used 1083
_cell_measurement_temperature 294(2)
_cell_measurement_theta_max 24.61
_cell_measurement_theta_min 2.72
_cell_volume 1041.4(6)
_computing_cell_refinement
;
SAINT (Bruker, 2009)
;
_computing_data_collection
;
APEX2 (Bruker, 2009)
;
_computing_data_reduction
;
SAINT (Bruker, 2009)
;
_computing_molecular_graphics
;
SHELXTL (Sheldrick, 2008)
;
_computing_publication_material
;
SHELXTL (Sheldrick, 2008) and PLATON (Spek, 2009)
;
_computing_structure_refinement
;
SHELXL97 (Sheldrick, 2008)
;
_computing_structure_solution
;
SHELXS97 (Sheldrick, 2008)
;
_diffrn_ambient_temperature 294(2)
_diffrn_measured_fraction_theta_full 0.983
_diffrn_measured_fraction_theta_max 0.983
_diffrn_measurement_device_type
;
Bruker SMART APEXII Duo CCD area-detector
;
_diffrn_measurement_method '\f and \w scans'
_diffrn_radiation_monochromator graphite
_diffrn_radiation_source 'fine-focus sealed tube'
_diffrn_radiation_type MoK\a
_diffrn_radiation_wavelength 0.71073
_diffrn_reflns_av_R_equivalents 0.0280
_diffrn_reflns_av_sigmaI/netI 0.0266
_diffrn_reflns_limit_h_max 7
_diffrn_reflns_limit_h_min -5
_diffrn_reflns_limit_k_max 17
_diffrn_reflns_limit_k_min -17
_diffrn_reflns_limit_l_max 12
_diffrn_reflns_limit_l_min -8
_diffrn_reflns_number 2866
_diffrn_reflns_theta_full 24.99
_diffrn_reflns_theta_max 24.99
_diffrn_reflns_theta_min 2.72
_exptl_absorpt_coefficient_mu 0.136
_exptl_absorpt_correction_T_max 0.9906
_exptl_absorpt_correction_T_min 0.9640
_exptl_absorpt_correction_type multi-scan
_exptl_absorpt_process_details
;
(<i>SADABS</i>; Bruker, 2009)
;
_exptl_crystal_colour bronze
_exptl_crystal_density_diffrn 1.628
_exptl_crystal_density_method 'not measured'
_exptl_crystal_description block
_exptl_crystal_F_000 528
_exptl_crystal_size_max 0.27
_exptl_crystal_size_mid 0.10
_exptl_crystal_size_min 0.07
_refine_diff_density_max 0.094
_refine_diff_density_min -0.155
_refine_ls_extinction_method none
_refine_ls_goodness_of_fit_ref 1.032
_refine_ls_hydrogen_treatment mixed
_refine_ls_matrix_type full
_refine_ls_number_parameters 127
_refine_ls_number_reflns 862
_refine_ls_number_restraints 1
_refine_ls_restrained_S_all 1.031
_refine_ls_R_factor_all 0.0403
_refine_ls_R_factor_gt 0.0303
_refine_ls_shift/su_max 0.000
_refine_ls_shift/su_mean 0.000
_refine_ls_structure_factor_coef Fsqd
_refine_ls_weighting_details 'calc w=1/[\s^2^(Fo^2^)+(0.0382P)^2^+0.1935P] where P=(Fo^2^+2Fc^2^)/3'
_refine_ls_weighting_scheme calc
_refine_ls_wR_factor_gt 0.0679
_refine_ls_wR_factor_ref 0.0738
_reflns_number_gt 720
_reflns_number_total 862
_reflns_threshold_expression I>2sigma(I)
_cod_data_source_file su5127sup1.cif
_cod_data_source_block I
_cod_database_code 2240681

loop_
_symmetry_equiv_pos_as_xyz
'x, y, z'
'-x, -y, z+1/2'
'-x, y, z'
'x, -y, z+1/2'
'x+1/2, y+1/2, z'
'-x+1/2, -y+1/2, z+1/2'
'-x+1/2, y+1/2, z'
'x+1/2, -y+1/2, z+1/2'

loop_
_atom_site_type_symbol
_atom_site_label
_atom_site_fract_x
_atom_site_fract_y
_atom_site_fract_z
_atom_site_U_iso_or_equiv
_atom_site_adp_type
_atom_site_calc_flag
_atom_site_refinement_flags
_atom_site_occupancy
_atom_site_symmetry_multiplicity
O O1 0.5000 0.63088(17) 0.8666(3) 0.0557(8) Uani d S 1 2
O O2 0.5000 0.2129(2) 0.5161(3) 0.0585(9) Uani d S 1 2
O O3 0.5000 0.12875(19) 0.3553(3) 0.0584(9) Uani d S 1 2
O O4 0.5000 0.06903(19) 0.5342(3) 0.0608(9) Uani d S 1 2
N N1 0.5000 0.4061(2) 0.9909(3) 0.0415(9) Uani d S 1 2
N N2 0.5000 0.1632(3) 0.9791(4) 0.0451(9) Uani d S 1 2
N N3 0.5000 0.2207(2) 0.7764(3) 0.0447(9) Uani d S 1 2
N N4 0.5000 0.3731(2) 0.7360(4) 0.0499(10) Uani d S 1 2
N N5 0.5000 0.2581(3) 1.1464(4) 0.0524(10) Uani d S 1 2
H H1N5 0.5000 0.210(3) 1.199(4) 0.042(13) Uiso d S 1 2
H H2N5 0.5000 0.312(3) 1.185(5) 0.062(14) Uiso d S 1 2
N N6 0.5000 0.0703(3) 0.8120(4) 0.0546(11) Uani d S 1 2
H H1N6 0.5000 0.028(3) 0.854(5) 0.056(15) Uiso d S 1 2
H H2N6 0.5000 0.060(2) 0.723(3) 0.020(9) Uiso d S 1 2
N N7 0.5000 0.1359(2) 0.4687(4) 0.0448(9) Uani d S 1 2
C C1 0.5000 0.5648(3) 0.9606(5) 0.0467(11) Uani d S 1 2
H H1A 0.3776 0.5726 1.0120 0.056 Uiso calc PR 0.50 1
H H1B 0.6224 0.5726 1.0120 0.056 Uiso calc PR 0.50 1
C C2 0.5000 0.4726(2) 0.9092(4) 0.0390(10) Uani d S 1 2
C C3 0.5000 0.3228(3) 0.9449(4) 0.0384(11) Uani d S 1 2
C C4 0.5000 0.2451(2) 1.0250(4) 0.0401(10) Uani d S 1 2
C C5 0.5000 0.1519(2) 0.8573(5) 0.0408(11) Uani d S 1 2
C C6 0.5000 0.3074(2) 0.8204(5) 0.0391(10) Uani d S 1 2
C C7 0.5000 0.4546(3) 0.7834(4) 0.0498(13) Uani d S 1 2
H H7A 0.5000 0.5028 0.7293 0.060 Uiso calc SR 1 2
H H1O1 0.5000 0.689(4) 0.901(6) 0.072(14) Uiso d S 1 2
H H1N3 0.5000 0.208(3) 0.683(5) 0.046(11) Uiso d S 1 2

loop_
_atom_site_aniso_label
_atom_site_aniso_U_11
_atom_site_aniso_U_22
_atom_site_aniso_U_33
_atom_site_aniso_U_12
_atom_site_aniso_U_13
_atom_site_aniso_U_23
O1 0.0954(19) 0.0284(13) 0.0435(17) 0.000 0.000 0.0045(16)
O2 0.090(2) 0.0310(14) 0.054(2) 0.000 0.000 -0.0078(16)
O3 0.096(2) 0.0401(17) 0.039(2) 0.000 0.000 -0.0029(17)
O4 0.093(2) 0.0323(15) 0.057(2) 0.000 0.000 0.0045(15)
N1 0.0534(19) 0.0299(17) 0.041(2) 0.000 0.000 0.0027(15)
N2 0.062(2) 0.0276(17) 0.046(2) 0.000 0.000 0.0055(15)
N3 0.068(2) 0.0304(18) 0.035(2) 0.000 0.000 0.0005(14)
N4 0.082(3) 0.0300(15) 0.038(2) 0.000 0.000 0.0011(17)
N5 0.086(2) 0.035(2) 0.036(2) 0.000 0.000 0.0041(18)
N6 0.082(3) 0.0308(18) 0.051(3) 0.000 0.000 -0.001(2)
N7 0.058(2) 0.036(2) 0.040(2) 0.000 0.000 -0.0012(17)
C1 0.069(3) 0.034(2) 0.037(2) 0.000 0.000 0.0015(19)
C2 0.056(2) 0.032(2) 0.029(2) 0.000 0.000 0.0006(18)
C3 0.046(2) 0.027(2) 0.041(3) 0.000 0.000 0.0013(15)
C4 0.049(2) 0.032(2) 0.040(3) 0.000 0.000 0.007(2)
C5 0.049(2) 0.029(2) 0.044(3) 0.000 0.000 0.006(2)
C6 0.050(2) 0.0322(19) 0.035(2) 0.000 0.000 -0.0005(18)
C7 0.075(3) 0.036(2) 0.038(3) 0.000 0.000 0.003(2)

loop_
_atom_type_symbol
_atom_type_description
_atom_type_scat_dispersion_real
_atom_type_scat_dispersion_imag
_atom_type_scat_source
C C 0.0033 0.0016 'International Tables Vol C Tables 4.2.6.8 and 6.1.1.4'
H H 0.0000 0.0000 'International Tables Vol C Tables 4.2.6.8 and 6.1.1.4'
N N 0.0061 0.0033 'International Tables Vol C Tables 4.2.6.8 and 6.1.1.4'
O O 0.0106 0.0060 'International Tables Vol C Tables 4.2.6.8 and 6.1.1.4'

loop_
_geom_angle_atom_site_label_1
_geom_angle_atom_site_label_2
_geom_angle_atom_site_label_3
_geom_angle
C1 O1 H1O1 111(4)
C2 N1 C3 116.4(4)
C4 N2 C5 119.5(4)
C5 N3 C6 119.3(4)
C5 N3 H1N3 120(2)
C6 N3 H1N3 121(2)
C7 N4 C6 114.1(5)
C4 N5 H1N5 120(3)
C4 N5 H2N5 126(3)
H1N5 N5 H2N5 114(4)
C5 N6 H1N6 122(4)
C5 N6 H2N6 121(2)
H1N6 N6 H2N6 117(4)
O4 N7 O3 120.5(4)
O4 N7 O2 120.4(4)
O3 N7 O2 119.0(4)
O1 C1 C2 112.0(4)
O1 C1 H1A 109.2
C2 C1 H1A 109.2
O1 C1 H1B 109.2
C2 C1 H1B 109.2
H1A C1 H1B 107.9
N1 C2 C7 120.6(3)
N1 C2 C1 116.2(4)
C7 C2 C1 123.3(3)
N1 C3 C6 121.6(4)
N1 C3 C4 121.3(4)
C6 C3 C4 117.2(4)
N2 C4 N5 120.6(3)
N2 C4 C3 121.0(5)
N5 C4 C3 118.4(4)
N6 C5 N2 119.3(4)
N6 C5 N3 117.5(5)
N2 C5 N3 123.2(4)
N4 C6 C3 123.4(4)
N4 C6 N3 116.8(4)
C3 C6 N3 119.9(4)
N4 C7 C2 124.1(4)
N4 C7 H7A 118.0
C2 C7 H7A 118.0

loop_
_geom_bond_atom_site_label_1
_geom_bond_atom_site_label_2
_geom_bond_distance
O1 C1 1.422(6)
O1 H1O1 0.94(6)
O2 N7 1.262(5)
O3 N7 1.237(5)
O4 N7 1.228(5)
N1 C2 1.334(5)
N1 C3 1.342(5)
N2 C4 1.322(5)
N2 C5 1.334(7)
N3 C5 1.353(6)
N3 C6 1.383(5)
N3 H1N3 1.03(5)
N4 C7 1.323(5)
N4 C6 1.344(6)
N5 C4 1.333(7)
N5 H1N5 0.92(5)
N5 H2N5 0.91(5)
N6 C5 1.317(5)
N6 H1N6 0.78(5)
N6 H2N6 0.98(4)
C1 C2 1.487(6)
C1 H1A 0.9700
C1 H1B 0.9700
C2 C7 1.394(5)
C3 C6 1.372(6)
C3 C4 1.454(5)
C7 H7A 0.9300

loop_
_geom_hbond_atom_site_label_D
_geom_hbond_atom_site_label_H
_geom_hbond_atom_site_label_A
_geom_hbond_site_symmetry_A
_geom_hbond_distance_DH
_geom_hbond_distance_HA
_geom_hbond_distance_DA
_geom_hbond_angle_DHA
_geom_hbond_publ_flag
N3 H1N3 O2 . 1.03(5) 1.82(5) 2.831(5) 167(4) yes
N6 H2N6 O4 . 0.98(3) 2.06(3) 3.019(6) 167(3) yes
O1 H1O1 O2 2_665 0.95(6) 1.93(6) 2.846(4) 163(6) yes
N5 H1N5 O3 1_556 0.92(4) 2.09(4) 2.983(6) 164(4) yes
N5 H2N5 O1 2_665 0.91(5) 2.15(5) 2.913(5) 141(4) yes
N6 H1N6 O3 2_655 0.78(5) 2.35(4) 3.015(5) 145(5) yes
N6 H1N6 O4 2_655 0.78(5) 2.44(5) 3.190(6) 162(5) yes

loop_
_geom_torsion_atom_site_label_1
_geom_torsion_atom_site_label_2
_geom_torsion_atom_site_label_3
_geom_torsion_atom_site_label_4
_geom_torsion
C3 N1 C2 C7 0.000(2)
C3 N1 C2 C1 180.000(2)
O1 C1 C2 N1 180.000(2)
O1 C1 C2 C7 0.000(2)
C2 N1 C3 C6 0.000(2)
C2 N1 C3 C4 180.000(2)
C5 N2 C4 N5 180.000(2)
C5 N2 C4 C3 0.000(2)
N1 C3 C4 N2 180.000(2)
C6 C3 C4 N2 0.000(2)
N1 C3 C4 N5 0.000(2)
C6 C3 C4 N5 180.000(2)
C4 N2 C5 N6 180.000(2)
C4 N2 C5 N3 0.000(2)
C6 N3 C5 N6 180.0000(10)
C6 N3 C5 N2 0.000(2)
C7 N4 C6 C3 0.000(2)
C7 N4 C6 N3 180.0000(10)
N1 C3 C6 N4 0.000(2)
C4 C3 C6 N4 180.000(2)
N1 C3 C6 N3 180.000(2)
C4 C3 C6 N3 0.000(2)
C5 N3 C6 N4 180.0000(10)
C5 N3 C6 C3 0.000(2)
C6 N4 C7 C2 0.000(2)
N1 C2 C7 N4 0.000(2)
C1 C2 C7 N4 180.000(2)

_cod_database_fobs_code 2240681
